data_7044608
loop_
_publ_author_name
'Yogendra, S.'
'Hennersdorf, F.'
'Bauz\'a, A.'
'Frontera, A.'
'Fischer, R.'
'Weigand, J. J.'

_publ_section_title
;
 Donor--acceptor interactions in tri(phosphonio)methanide dications
 [(Ph3P)2CP(X)Ph2]2+ (X = H, Me, CN, NCS, OH, Cl, OTf, F)
;
_journal_name_full 'Dalton Transactions'
_journal_paper_doi 10.1039/C7DT03271D
_journal_year 2017
_chemical_formula_moiety 'C49 H41 P3, 2(C F3 O3 S), 2(C6 H4 F2)'
_chemical_formula_sum 'C63 H49 F10 O6 P3 S2'
_chemical_formula_weight 1249.05
_space_group_crystal_system monoclinic
_space_group_IT_number 14
_space_group_name_Hall '-P 2ybc'
_space_group_name_H-M_alt 'P 1 21/c 1'
_symmetry_space_group_name_Hall '-P 2ybc'
_symmetry_space_group_name_H-M 'P 1 21/c 1'
_atom_sites_solution_hydrogens mixed
_audit_creation_date 2015-11-03
_audit_creation_method
;
Olex2 1.2
(compiled 2015.09.30 svn.r3233 for OlexSys, GUI svn.r5103)
;
_audit_update_record
;
2017-10-04 deposited with the CCDC.
2017-10-11 downloaded from the CCDC.
;
_cell_angle_alpha 90
_cell_angle_beta 102.8998(14)
_cell_angle_gamma 90
_cell_formula_units_Z 4
_cell_length_a 15.9661(2)
_cell_length_b 19.1154(2)
_cell_length_c 19.1052(3)
_cell_measurement_reflns_used 16896
_cell_measurement_temperature 100.0
_cell_measurement_theta_max 76.1960
_cell_measurement_theta_min 3.6590
_cell_volume 5683.72(13)
_computing_cell_refinement 'CrysAlisPro 1.171.38.41 (Rigaku OD, 2015)'
_computing_data_collection 'CrysAlisPro 1.171.38.41 (Rigaku OD, 2015)'
_computing_data_reduction 'CrysAlisPro 1.171.38.41 (Rigaku OD, 2015)'
_computing_molecular_graphics 'Olex2 (Dolomanov et al., 2009)'
_computing_publication_material 'Olex2 (Dolomanov et al., 2009)'
_computing_structure_refinement 'ShelXL (Sheldrick, 2015)'
_computing_structure_solution 'ShelXT (Sheldrick, 2015)'
_diffrn_ambient_environment air
_diffrn_ambient_temperature 100.0
_diffrn_detector 'CCD plate'
_diffrn_detector_area_resol_mean 5.2850
_diffrn_detector_type AtlasS2
_diffrn_measured_fraction_theta_full 1.000
_diffrn_measured_fraction_theta_max 0.985
_diffrn_measurement_details
;
List of Runs (angles in degrees, time in seconds):

  # Type    Start    End  Width  t~exp~   \w     \q     \k     \f   Frames
#--------------------------------------------------------------------------
  1  \w   -108.00 -12.00   0.50   12.00    --  -38.50 -57.00-150.00  192
  2  \w    -62.00  32.00   0.50   12.00    --  -38.50  57.00   0.00  188
  3  \w     43.00  98.00   0.50   12.00    --   42.75-125.00-180.00  110
  4  \w     84.00 109.00   0.50   48.00    --  111.00 -94.00 -90.00   50
  5  \w    114.00 141.00   0.50   48.00    --  111.00 -77.00-150.00   54
  6  \w     30.00 108.00   0.50   48.00    --  111.00 -94.00-180.00  156
  7  \w     37.00  72.00   0.50   48.00    --  111.00 -77.00-150.00   70
  8  \w     64.00 107.00   0.50   48.00    --  111.00 -94.00   0.00   86
  9  \w    139.00 177.00   0.50   48.00    --  111.00   0.00-120.00   76
 10  \w     41.00  70.00   0.50   48.00    --  111.00 -61.00 120.00   58
 11  \w     90.00 118.00   0.50   48.00    --  111.00 -61.00 120.00   56
 12  \w     36.00 133.00   0.50   48.00    --  111.00 -30.00-180.00  194
 13  \w     26.00  53.00   0.50   48.00    --  111.00   0.00-120.00   54
 14  \w     70.00 112.00   0.50   48.00    --  111.00   0.00-120.00   84
 15  \w     30.00  99.00   0.50   48.00    --  111.00 -94.00  60.00  138
 16  \w     40.00 129.00   0.50   48.00    --  111.00 -45.00 -60.00  178
 17  \w     50.00  98.00   0.50   48.00    --  111.00 -94.00-120.00   96
 18  \w     30.00  67.00   0.50   48.00    --  111.00 -94.00 -90.00   74
;
_diffrn_measurement_device 'four-circle diffractometer'
_diffrn_measurement_device_type 'SuperNova, Dual, Cu at zero, AtlasS2'
_diffrn_measurement_method '\w scans'
_diffrn_orient_matrix_type 'CrysAlisPro convention (1999,Acta A55,543-557)'
_diffrn_orient_matrix_UB_11 -0.0705287000
_diffrn_orient_matrix_UB_12 -0.0372765000
_diffrn_orient_matrix_UB_13 -0.0557865000
_diffrn_orient_matrix_UB_21 -0.0671111000
_diffrn_orient_matrix_UB_22 0.0209388000
_diffrn_orient_matrix_UB_23 0.0427930000
_diffrn_orient_matrix_UB_31 -0.0178987000
_diffrn_orient_matrix_UB_32 0.0683772000
_diffrn_orient_matrix_UB_33 -0.0435526000
_diffrn_radiation_monochromator mirror
_diffrn_radiation_probe x-ray
_diffrn_radiation_type CuK\a
_diffrn_radiation_wavelength 1.54184
_diffrn_reflns_av_R_equivalents 0.0360
_diffrn_reflns_av_unetI/netI 0.0364
_diffrn_reflns_Laue_measured_fraction_full 1.000
_diffrn_reflns_Laue_measured_fraction_max 0.985
_diffrn_reflns_limit_h_max 19
_diffrn_reflns_limit_h_min -20
_diffrn_reflns_limit_k_max 23
_diffrn_reflns_limit_k_min -17
_diffrn_reflns_limit_l_max 16
_diffrn_reflns_limit_l_min -23
_diffrn_reflns_number 34123
_diffrn_reflns_point_group_measured_fraction_full 1.000
_diffrn_reflns_point_group_measured_fraction_max 0.985
_diffrn_reflns_theta_full 67.684
_diffrn_reflns_theta_max 76.794
_diffrn_reflns_theta_min 2.839
_diffrn_source 'micro-focus sealed X-ray tube'
_diffrn_source_type 'SuperNova (Cu) X-ray Source'
_exptl_absorpt_coefficient_mu 2.398
_exptl_absorpt_correction_T_max 0.995
_exptl_absorpt_correction_T_min 0.960
_exptl_absorpt_correction_type gaussian
_exptl_absorpt_process_details
;
CrysAlisPro 1.171.38.41 (Rigaku Oxford Diffraction, 2015)
Numerical absorption correction based on gaussian integration over
            a multifaceted crystal model
Empirical absorption correction using spherical harmonics,
 implemented in SCALE3 ABSPACK scaling algorithm.
;
_exptl_crystal_colour 'clear colourless'
_exptl_crystal_colour_lustre clear
_exptl_crystal_colour_primary colourless
_exptl_crystal_density_diffrn 1.460
_exptl_crystal_description needle
_exptl_crystal_F_000 2568
_exptl_crystal_size_max 0.373
_exptl_crystal_size_mid 0.047
_exptl_crystal_size_min 0.026
_refine_diff_density_max 0.632
_refine_diff_density_min -0.506
_refine_diff_density_rms 0.058
_refine_ls_extinction_method none
_refine_ls_goodness_of_fit_ref 1.029
_refine_ls_hydrogen_treatment mixed
_refine_ls_matrix_type full
_refine_ls_number_parameters 968
_refine_ls_number_reflns 11801
_refine_ls_number_restraints 522
_refine_ls_restrained_S_all 1.036
_refine_ls_R_factor_all 0.0501
_refine_ls_R_factor_gt 0.0429
_refine_ls_shift/su_max 0.001
_refine_ls_shift/su_mean 0.000
_refine_ls_structure_factor_coef Fsqd
_refine_ls_weighting_details 'w=1/[\s^2^(Fo^2^)+(0.0592P)^2^+3.0565P] where P=(Fo^2^+2Fc^2^)/3'
_refine_ls_weighting_scheme calc
_refine_ls_wR_factor_gt 0.1093
_refine_ls_wR_factor_ref 0.1150
_reflns_Friedel_coverage 0.000
_reflns_number_gt 10249
_reflns_number_total 11801
_reflns_threshold_expression 'I > 2\s(I)'
_cod_data_source_file c7dt03271d2.cif
_cod_data_source_block 8
_cod_original_cell_volume 5683.74(14)
_cod_database_code 7044608
_chemical_oxdiff_formula 'C252 H196 F40 O24 P12 S8 '
_shelx_space_group_comment
;
The symmetry employed for this shelxl refinement is uniquely defined
by the following loop, which should always be used as a source of
symmetry information in preference to the above space-group names.
They are only intended as comments.
;
_reflns_odcompleteness_completeness 99.98
_reflns_odcompleteness_iscentric 1
_reflns_odcompleteness_theta 66.97
_olex2_refinement_description
;
1. Fixed Uiso
 At 1.2 times of:
  All C(H) groups
2. Uiso/Uaniso restraints and constraints
C53A \\sim C54A \\sim C52A \\sim F11A \\sim C55A \\sim C57A \\sim F10A \\sim
C56A \\sim C55B \\sim C52B \\sim C57B \\sim C53B \\sim F7B \\sim C56B \\sim
C54B \\sim F8B: within 2A with sigma of 0.01 and sigma for terminal atoms of
0.02
F12A \\sim C59A \\sim C60A \\sim C58A \\sim F13A \\sim C61A \\sim C63A \\sim
C62A \\sim C59B \\sim C60B \\sim C58B \\sim F10B \\sim C61B \\sim C63B \\sim
F9B \\sim C62B: within 2A with sigma of 0.01 and sigma for terminal atoms of
0.02
Uanis(F8A) = Uanis(F6B)
Uanis(O6A) = Uanis(O4B)
3. Others
 Sof(S2B)=Sof(F4B)=Sof(O6B)=Sof(F5B)=Sof(C51B)=Sof(F6B)=Sof(O5B)=Sof(O4B)=1-
 FVAR(1)
 Sof(S2A)=Sof(O5A)=Sof(O6A)=Sof(F8A)=Sof(F7A)=Sof(F9A)=Sof(O4A)=Sof(C51A)=
 FVAR(1)
 Sof(C59B)=Sof(C60B)=Sof(H60B)=Sof(C61B)=Sof(H61B)=Sof(C62B)=Sof(H62B)=
 Sof(C63B)=Sof(H63B)=Sof(C58B)=Sof(F9B)=Sof(F10B)=1-FVAR(2)
 Sof(C59A)=Sof(C60A)=Sof(H60A)=Sof(C61A)=Sof(H61A)=Sof(C62A)=Sof(H62A)=
 Sof(C63A)=Sof(H63A)=Sof(C58A)=Sof(F12A)=Sof(F13A)=FVAR(2)
 Sof(C52B)=Sof(C57B)=Sof(H57B)=Sof(C56B)=Sof(H56B)=Sof(C55B)=Sof(H55B)=
 Sof(C54B)=Sof(H54B)=Sof(C53B)=Sof(F8B)=Sof(F7B)=1-FVAR(3)
 Sof(C53A)=Sof(C54A)=Sof(H54A)=Sof(C55A)=Sof(H55A)=Sof(C56A)=Sof(H56A)=
 Sof(C57A)=Sof(H57A)=Sof(C52A)=Sof(F10A)=Sof(F11A)=FVAR(3)
4.a Aromatic/amide H refined with riding coordinates:
 C60B(H60B), C61B(H61B), C62B(H62B), C63B(H63B), C60A(H60A), C61A(H61A),
 C62A(H62A), C63A(H63A), C57B(H57B), C56B(H56B), C55B(H55B), C54B(H54B),
 C54A(H54A), C55A(H55A), C56A(H56A), C57A(H57A), C30(H30), C16(H16), C40(H40),
 C3(H3), C42(H42), C31(H31), C37(H37), C43(H43), C15(H15), C27(H27), C29(H29),
 C19(H19), C33(H33), C9(H9), C41(H41), C28(H28), C17(H17), C34(H34), C12(H12),
 C36(H36), C5(H5), C25(H25), C7(H7), C13(H13), C6(H6), C11(H11), C39(H39),
 C4(H4), C10(H10), C23(H23), C46(H46), C48(H48), C24(H24), C18(H18), C45(H45),
 C35(H35), C49(H49), C47(H47), C21(H21), C22(H22)
;
_shelx_shelxl_version_number 2014/7
_olex2_submission_special_instructions 'No special instructions were received'
_oxdiff_exptl_absorpt_empirical_details
;
Empirical correction (ABSPACK) includes:
- Absorption correction using spherical harmonics
- Frame scaling
;
_oxdiff_exptl_absorpt_empirical_full_max 2.488
_oxdiff_exptl_absorpt_empirical_full_min 0.525

loop_
_space_group_symop_operation_xyz
'x, y, z'
'-x, y+1/2, -z+1/2'
'-x, -y, -z'
'x, -y-1/2, z-1/2'

loop_
_atom_site_label
_atom_site_type_symbol
_atom_site_fract_x
_atom_site_fract_y
_atom_site_fract_z
_atom_site_U_iso_or_equiv
_atom_site_adp_type
_atom_site_occupancy
_atom_site_site_symmetry_order
_atom_site_calc_flag
_atom_site_refinement_flags_posn
_atom_site_refinement_flags_adp
_atom_site_refinement_flags_occupancy
_atom_site_disorder_assembly
_atom_site_disorder_group
P3 P 0.76878(3) 0.13723(2) 0.74227(2) 0.01698(10) Uani 1 1 d . . . . .
P2 P 0.57214(3) 0.15174(2) 0.68726(2) 0.01721(10) Uani 1 1 d . . . . .
P1 P 0.67315(3) 0.23619(2) 0.81570(2) 0.01693(10) Uani 1 1 d . . . . .
S1 S 0.21389(3) 0.13902(3) 0.51116(3) 0.03124(12) Uani 1 1 d . . . . .
S2A S 0.67377(6) 0.41404(3) 0.51856(3) 0.0273(2) Uani 0.775(3) 1 d . . P A 1
F3 F 0.15833(10) 0.01510(7) 0.46103(7) 0.0405(3) Uani 1 1 d . . . . .
F2 F 0.08059(11) 0.06410(10) 0.52500(10) 0.0598(4) Uani 1 1 d . . . . .
O5A O 0.6849(5) 0.3874(5) 0.4509(5) 0.0299(11) Uani 0.775(3) 1 d . . P A 1
O6A O 0.6941(4) 0.3632(3) 0.5788(4) 0.0317(8) Uani 0.775(3) 1 d . . P A 1
F8A F 0.7523(3) 0.5313(4) 0.4989(4) 0.0537(11) Uani 0.775(3) 1 d . . P A 1
F7A F 0.7528(6) 0.5081(5) 0.6077(3) 0.063(2) Uani 0.775(3) 1 d . . P A 1
F1 F 0.07562(12) 0.09998(9) 0.41712(9) 0.0628(5) Uani 1 1 d . . . . .
O3 O 0.26287(11) 0.10396(10) 0.57360(9) 0.0435(4) Uani 1 1 d . . . . .
C59B C 0.8673(6) 0.6086(5) 0.7288(5) 0.0300(15) Uani 0.566(13) 1 d . U P B 2
C60B C 0.8156(6) 0.6369(4) 0.7701(5) 0.0383(15) Uani 0.566(13) 1 d . U P B 2
H60B H 0.8144 0.6185 0.8161 0.046 Uiso 0.566(13) 1 calc R . P B 2
C61B C 0.7650(6) 0.6941(5) 0.7413(5) 0.0415(15) Uani 0.566(13) 1 d . U P B 2
H61B H 0.7275 0.7144 0.7679 0.050 Uiso 0.566(13) 1 calc R . P B 2
C62B C 0.7681(7) 0.7215(5) 0.6761(5) 0.0411(16) Uani 0.566(13) 1 d . U P B 2
H62B H 0.7354 0.7621 0.6595 0.049 Uiso 0.566(13) 1 calc R . P B 2
C63B C 0.8168(8) 0.6921(7) 0.6345(9) 0.0321(19) Uani 0.566(13) 1 d . U P B 2
H63B H 0.8167 0.7102 0.5881 0.038 Uiso 0.566(13) 1 calc R . P B 2
C58B C 0.8664(8) 0.6354(6) 0.6612(4) 0.0284(14) Uani 0.566(13) 1 d . U P B 2
F9B F 0.9171(4) 0.6008(3) 0.6242(3) 0.0476(12) Uani 0.566(13) 1 d . U P B 2
F10B F 0.9167(4) 0.5532(3) 0.7541(3) 0.0517(11) Uani 0.566(13) 1 d . U P B 2
C59A C 0.8546(8) 0.6182(7) 0.7428(7) 0.034(2) Uani 0.434(13) 1 d . U P B 1
C60A C 0.7880(7) 0.6489(6) 0.7639(6) 0.0327(17) Uani 0.434(13) 1 d . U P B 1
H60A H 0.7750 0.6368 0.8085 0.039 Uiso 0.434(13) 1 calc R . P B 1
C61A C 0.7397(7) 0.6975(6) 0.7201(5) 0.0349(16) Uani 0.434(13) 1 d . U P B 1
H61A H 0.6924 0.7192 0.7340 0.042 Uiso 0.434(13) 1 calc R . P B 1
C62A C 0.7599(9) 0.7152(7) 0.6549(5) 0.0326(17) Uani 0.434(13) 1 d . U P B 1
H62A H 0.7266 0.7492 0.6246 0.039 Uiso 0.434(13) 1 calc R . P B 1
C63A C 0.8299(11) 0.6825(9) 0.6338(12) 0.0302(19) Uani 0.434(13) 1 d . U P B 1
H63A H 0.8445 0.6945 0.5898 0.036 Uiso 0.434(13) 1 calc R . P B 1
C58A C 0.8764(10) 0.6330(9) 0.6787(7) 0.0341(19) Uani 0.434(13) 1 d . U P B 1
F12A F 0.9413(5) 0.6039(4) 0.6576(7) 0.0613(19) Uani 0.434(13) 1 d . U P B 1
F13A F 0.9086(5) 0.5698(5) 0.7827(6) 0.064(2) Uani 0.434(13) 1 d . U P B 1
C52B C 1.0942(14) 0.3638(15) 0.5964(13) 0.043(2) Uani 0.145(4) 1 d . U P C 2
C57B C 1.088(2) 0.313(2) 0.6358(14) 0.043(3) Uani 0.145(4) 1 d . U P C 2
H57B H 1.1166 0.2709 0.6286 0.051 Uiso 0.145(4) 1 calc R . P C 2
C56B C 1.0433(17) 0.3130(17) 0.6870(18) 0.046(3) Uani 0.145(4) 1 d . U P C 2
H56B H 1.0353 0.2717 0.7123 0.056 Uiso 0.145(4) 1 calc R . P C 2
C55B C 1.0090(13) 0.3775(14) 0.7016(14) 0.053(3) Uani 0.145(4) 1 d . U P C 2
H55B H 0.9818 0.3832 0.7407 0.063 Uiso 0.145(4) 1 calc R . P C 2
C54B C 1.0166(18) 0.4330(19) 0.6559(18) 0.052(3) Uani 0.145(4) 1 d . U P C 2
H54B H 0.9882 0.4753 0.6627 0.062 Uiso 0.145(4) 1 calc R . P C 2
C53B C 1.0584(14) 0.4325(14) 0.6054(14) 0.045(2) Uani 0.145(4) 1 d . U P C 2
F8B F 1.0626(8) 0.4829(6) 0.5697(7) 0.056(3) Uani 0.145(4) 1 d . U P C 2
F7B F 1.1375(9) 0.3649(7) 0.5447(7) 0.046(3) Uani 0.145(4) 1 d . U P C 2
O2 O 0.25662(12) 0.14574(9) 0.45268(9) 0.0420(4) Uani 1 1 d . . . . .
C53A C 1.0253(3) 0.4029(3) 0.6731(3) 0.0645(12) Uani 0.855(4) 1 d . U P C 1
C54A C 1.0391(3) 0.4528(2) 0.6271(3) 0.0663(12) Uani 0.855(4) 1 d . U P C 1
H54A H 1.0197 0.4992 0.6313 0.080 Uiso 0.855(4) 1 calc R . P C 1
C55A C 1.0824(2) 0.4358(2) 0.5730(2) 0.0552(9) Uani 0.855(4) 1 d . U P C 1
H55A H 1.0933 0.4704 0.5405 0.066 Uiso 0.855(4) 1 calc R . P C 1
C56A C 1.1085(2) 0.3683(2) 0.5683(2) 0.0410(8) Uani 0.855(4) 1 d . U P C 1
H56A H 1.1381 0.3566 0.5320 0.049 Uiso 0.855(4) 1 calc R . P C 1
C57A C 1.0933(3) 0.3165(2) 0.61435(17) 0.0345(8) Uani 0.855(4) 1 d . U P C 1
H57A H 1.1116 0.2696 0.6102 0.041 Uiso 0.855(4) 1 calc R . P C 1
C52A C 1.0511(2) 0.3355(3) 0.6660(2) 0.0496(10) Uani 0.855(4) 1 d . U P C 1
F10A F 1.03642(18) 0.28640(18) 0.71313(14) 0.0782(9) Uani 0.855(4) 1 d . U P C 1
F11A F 0.98594(18) 0.4172(2) 0.72737(19) 0.1188(14) Uani 0.855(4) 1 d . U P C 1
O1 O 0.16833(12) 0.20059(9) 0.52524(10) 0.0480(5) Uani 1 1 d . . . . .
F9A F 0.83575(14) 0.44902(15) 0.55317(14) 0.0559(6) Uani 0.775(3) 1 d . . P A 1
C32 C 0.76089(11) 0.04350(9) 0.75106(9) 0.0198(3) Uani 1 1 d . . . . .
C2 C 0.57098(11) 0.26787(9) 0.82764(9) 0.0193(3) Uani 1 1 d . . . . .
C30 C 0.62386(13) -0.00104(10) 0.55357(10) 0.0261(4) Uani 1 1 d . . . . .
H30 H 0.6326 -0.0502 0.5554 0.031 Uiso 1 1 calc R . . . .
C16 C 0.48225(13) 0.03454(10) 0.83446(11) 0.0275(4) Uani 1 1 d . . . . .
H16 H 0.4971 0.0259 0.8847 0.033 Uiso 1 1 calc R . . . .
C40 C 0.92826(12) 0.16804(11) 0.93998(10) 0.0257(4) Uani 1 1 d . . . . .
H40 H 0.9368 0.1491 0.9870 0.031 Uiso 1 1 calc R . . . .
C3 C 0.53647(12) 0.32920(9) 0.79305(10) 0.0227(4) Uani 1 1 d . . . . .
H3 H 0.5629 0.3510 0.7589 0.027 Uiso 1 1 calc R . . . .
C42 C 0.96816(12) 0.25042(10) 0.85770(10) 0.0251(4) Uani 1 1 d . . . . .
H42 H 1.0037 0.2876 0.8485 0.030 Uiso 1 1 calc R . . . .
C31 C 0.60382(12) 0.03362(9) 0.61175(10) 0.0221(3) Uani 1 1 d . . . . .
H31 H 0.5983 0.0080 0.6531 0.026 Uiso 1 1 calc R . . . .
C37 C 0.78603(13) -0.00306(10) 0.70318(10) 0.0249(4) Uani 1 1 d . . . . .
H37 H 0.8079 0.0142 0.6642 0.030 Uiso 1 1 calc R . . . .
C26 C 0.59169(11) 0.10633(9) 0.60945(9) 0.0191(3) Uani 1 1 d . . . . .
C43 C 0.90368(12) 0.22479(10) 0.80305(10) 0.0227(4) Uani 1 1 d . . . . .
H43 H 0.8952 0.2443 0.7562 0.027 Uiso 1 1 calc R . . . .
O4A O 0.59667(16) 0.45508(16) 0.51011(13) 0.0460(6) Uani 0.775(3) 1 d . . P A 1
C15 C 0.53192(12) 0.07954(9) 0.80323(10) 0.0225(3) Uani 1 1 d . . . . .
H15 H 0.5804 0.1020 0.8324 0.027 Uiso 1 1 calc R . . . .
C27 C 0.59582(13) 0.14276(10) 0.54687(10) 0.0238(4) Uani 1 1 d . . . . .
H27 H 0.5853 0.1917 0.5440 0.029 Uiso 1 1 calc R . . . .
C29 C 0.63101(13) 0.03614(10) 0.49287(10) 0.0261(4) Uani 1 1 d . . . . .
H29 H 0.6467 0.0127 0.4538 0.031 Uiso 1 1 calc R . . . .
C19 C 0.43917(12) 0.05853(10) 0.68663(10) 0.0250(4) Uani 1 1 d . . . . .
H19 H 0.4247 0.0663 0.6363 0.030 Uiso 1 1 calc R . . . .
C33 C 0.72729(12) 0.01774(10) 0.80755(9) 0.0217(3) Uani 1 1 d . . . . .
H33 H 0.7096 0.0492 0.8400 0.026 Uiso 1 1 calc R . . . .
C9 C 0.77804(13) 0.33641(10) 0.88730(10) 0.0262(4) Uani 1 1 d . . . . .
H9 H 0.7683 0.3128 0.9285 0.031 Uiso 1 1 calc R . . . .
C41 C 0.98101(12) 0.22174(11) 0.92607(10) 0.0259(4) Uani 1 1 d . . . . .
H41 H 1.0259 0.2389 0.9634 0.031 Uiso 1 1 calc R . . . .
C20 C 0.50453(12) 0.22563(10) 0.65299(10) 0.0229(4) Uani 1 1 d . . . . .
C28 C 0.61527(13) 0.10769(10) 0.48915(10) 0.0269(4) Uani 1 1 d . . . . .
H28 H 0.6179 0.1327 0.4467 0.032 Uiso 1 1 calc R . . . .
C14 C 0.51102(11) 0.09195(9) 0.72932(10) 0.0201(3) Uani 1 1 d . . . . .
C17 C 0.41076(14) 0.00233(11) 0.79162(12) 0.0302(4) Uani 1 1 d . . . . .
H17 H 0.3763 -0.0280 0.8128 0.036 Uiso 1 1 calc R . . . .
C34 C 0.71989(13) -0.05395(10) 0.81605(10) 0.0267(4) Uani 1 1 d . . . . .
H34 H 0.6971 -0.0715 0.8544 0.032 Uiso 1 1 calc R . . . .
C38 C 0.85075(11) 0.17015(9) 0.81646(9) 0.0194(3) Uani 1 1 d . . . . .
C1 C 0.67018(11) 0.17945(9) 0.74293(9) 0.0182(3) Uani 1 1 d . . . . .
C12 C 0.80535(13) 0.40582(10) 0.76681(11) 0.0289(4) Uani 1 1 d . . . . .
H12 H 0.8146 0.4301 0.7258 0.035 Uiso 1 1 calc R . . . .
C36 C 0.77887(13) -0.07491(10) 0.71274(11) 0.0289(4) Uani 1 1 d . . . . .
H36 H 0.7968 -0.1066 0.6807 0.035 Uiso 1 1 calc R . . . .
C5 C 0.42578(13) 0.32646(11) 0.85991(12) 0.0301(4) Uani 1 1 d . . . . .
H5 H 0.3755 0.3463 0.8705 0.036 Uiso 1 1 calc R . . . .
C25 C 0.41566(13) 0.22245(11) 0.64510(11) 0.0293(4) Uani 1 1 d . . . . .
H25 H 0.3902 0.1839 0.6639 0.035 Uiso 1 1 calc R . . . .
C7 C 0.53383(13) 0.23663(10) 0.87941(10) 0.0246(4) Uani 1 1 d . . . . .
H7 H 0.5582 0.1954 0.9035 0.030 Uiso 1 1 calc R . . . .
C13 C 0.75321(12) 0.34673(10) 0.75809(10) 0.0230(4) Uani 1 1 d . . . . .
H13 H 0.7269 0.3303 0.7114 0.028 Uiso 1 1 calc R . . . .
C6 C 0.46082(13) 0.26643(11) 0.89539(11) 0.0294(4) Uani 1 1 d . . . . .
H6 H 0.4350 0.2457 0.9306 0.035 Uiso 1 1 calc R . . . .
C11 C 0.84395(14) 0.42949(11) 0.83513(12) 0.0322(4) Uani 1 1 d . . . . .
H11 H 0.8802 0.4695 0.8406 0.039 Uiso 1 1 calc R . . . .
C39 C 0.86340(12) 0.14192(10) 0.88586(9) 0.0217(3) Uani 1 1 d . . . . .
H39 H 0.8277 0.1051 0.8956 0.026 Uiso 1 1 calc R . . . .
C4 C 0.46340(13) 0.35782(10) 0.80904(11) 0.0274(4) Uani 1 1 d . . . . .
H4 H 0.4389 0.3990 0.7851 0.033 Uiso 1 1 calc R . . . .
C8 C 0.74013(11) 0.31188(9) 0.81898(9) 0.0197(3) Uani 1 1 d . . . . .
C10 C 0.82989(14) 0.39507(11) 0.89531(11) 0.0323(4) Uani 1 1 d . . . . .
H10 H 0.8558 0.4118 0.9420 0.039 Uiso 1 1 calc R . . . .
C23 C 0.40095(16) 0.33267(12) 0.58200(12) 0.0395(5) Uani 1 1 d . . . . .
H23 H 0.3654 0.3685 0.5568 0.047 Uiso 1 1 calc R . . . .
C46 C 0.82848(16) 0.23150(12) 0.56845(11) 0.0363(5) Uani 1 1 d . . . . .
H46 H 0.8078 0.2688 0.5364 0.044 Uiso 1 1 calc R . . . .
C48 C 0.93619(15) 0.14458(13) 0.61265(12) 0.0363(5) Uani 1 1 d . . . . .
H48 H 0.9882 0.1218 0.6097 0.044 Uiso 1 1 calc R . . . .
C24 C 0.36435(15) 0.27628(13) 0.60941(13) 0.0388(5) Uani 1 1 d . . . . .
H24 H 0.3038 0.2742 0.6039 0.047 Uiso 1 1 calc R . . . .
C18 C 0.38940(13) 0.01425(11) 0.71790(11) 0.0293(4) Uani 1 1 d . . . . .
H18 H 0.3406 -0.0081 0.6890 0.035 Uiso 1 1 calc R . . . .
C50 C 0.12742(15) 0.07663(12) 0.47709(12) 0.0346(5) Uani 1 1 d . . . . .
C45 C 0.78255(13) 0.21069(10) 0.61915(10) 0.0259(4) Uani 1 1 d . . . . .
H45 H 0.7301 0.2332 0.6212 0.031 Uiso 1 1 calc R . . . .
C35 C 0.74559(13) -0.10012(10) 0.76882(11) 0.0288(4) Uani 1 1 d . . . . .
H35 H 0.7403 -0.1491 0.7750 0.035 Uiso 1 1 calc R . . . .
C49 C 0.89267(13) 0.12473(11) 0.66448(11) 0.0282(4) Uani 1 1 d . . . . .
H49 H 0.9158 0.0896 0.6985 0.034 Uiso 1 1 calc R . . . .
C47 C 0.90381(17) 0.19781(13) 0.56497(12) 0.0404(5) Uani 1 1 d . . . . .
H47 H 0.9339 0.2112 0.5295 0.048 Uiso 1 1 calc R . . . .
C44 C 0.81434(12) 0.15677(10) 0.66652(9) 0.0224(4) Uani 1 1 d . . . . .
C21 C 0.54137(13) 0.28368(10) 0.62648(10) 0.0261(4) Uani 1 1 d . . . . .
H21 H 0.6020 0.2866 0.6327 0.031 Uiso 1 1 calc R . . . .
C22 C 0.48955(15) 0.33699(11) 0.59117(11) 0.0328(4) Uani 1 1 d . . . . .
H22 H 0.5147 0.3763 0.5733 0.039 Uiso 1 1 calc R . . . .
C51A C 0.7590(2) 0.47824(15) 0.54574(15) 0.0344(7) Uani 0.775(3) 1 d . . P A 1
S2B S 0.72972(17) 0.40481(10) 0.52567(10) 0.0173(7) Uani 0.225(3) 1 d . . P A 2
F4B F 0.6127(4) 0.5013(4) 0.5281(4) 0.0409(15) Uani 0.225(3) 1 d . . P A 2
O6B O 0.8206(4) 0.4089(4) 0.5368(4) 0.0260(14) Uani 0.225(3) 1 d . . P A 2
F5B F 0.739(2) 0.5154(15) 0.6064(13) 0.066(7) Uani 0.225(3) 1 d . . P A 2
C51B C 0.6979(7) 0.4942(5) 0.5395(5) 0.0277(19) Uani 0.225(3) 1 d . . P A 2
F6B F 0.7310(16) 0.5315(16) 0.4900(15) 0.0537(11) Uani 0.225(3) 1 d . . P A 2
O5B O 0.7061(16) 0.3863(19) 0.4596(17) 0.036(5) Uani 0.225(3) 1 d . . P A 2
O4B O 0.6805(16) 0.3750(12) 0.5767(15) 0.0317(8) Uani 0.225(3) 1 d . . P A 2
H1 H 0.7046(15) 0.2042(12) 0.8759(12) 0.022(5) Uiso 1 1 d . . . . .

loop_
_atom_site_aniso_label
_atom_site_aniso_U_11
_atom_site_aniso_U_22
_atom_site_aniso_U_33
_atom_site_aniso_U_23
_atom_site_aniso_U_13
_atom_site_aniso_U_12
P3 0.0186(2) 0.0186(2) 0.01454(19) -0.00069(14) 0.00535(15) -0.00021(15)
P2 0.0184(2) 0.01596(19) 0.01733(19) -0.00251(14) 0.00405(15) 0.00034(15)
P1 0.0196(2) 0.01591(19) 0.01555(19) -0.00092(14) 0.00458(15) 0.00025(15)
S1 0.0334(3) 0.0312(2) 0.0274(2) -0.00651(18) 0.00298(19) 0.0114(2)
S2A 0.0347(6) 0.0274(3) 0.0206(3) -0.0002(2) 0.0076(3) -0.0030(3)
F3 0.0527(8) 0.0323(7) 0.0391(7) -0.0047(5) 0.0159(6) 0.0024(6)
F2 0.0482(9) 0.0733(11) 0.0670(11) -0.0169(9) 0.0326(8) -0.0028(8)
O5A 0.030(3) 0.0372(16) 0.021(2) -0.0064(13) 0.002(2) -0.007(2)
O6A 0.042(2) 0.023(2) 0.0312(9) 0.0110(14) 0.0115(15) 0.0047(12)
F8A 0.077(4) 0.0410(8) 0.040(2) 0.0150(13) 0.006(2) -0.022(2)
F7A 0.113(4) 0.046(3) 0.0255(19) -0.0109(16) 0.005(2) -0.028(2)
F1 0.0608(10) 0.0521(9) 0.0572(10) 0.0025(8) -0.0256(8) 0.0046(8)
O3 0.0414(9) 0.0504(10) 0.0330(8) -0.0033(7) -0.0040(7) 0.0110(8)
C59B 0.029(3) 0.024(2) 0.040(3) 0.001(2) 0.014(2) -0.0033(19)
C60B 0.046(4) 0.034(3) 0.039(3) -0.001(2) 0.018(3) -0.004(3)
C61B 0.041(3) 0.035(2) 0.055(4) -0.008(3) 0.024(3) 0.003(3)
C62B 0.037(3) 0.031(2) 0.057(4) -0.004(3) 0.014(3) 0.007(2)
C63B 0.029(4) 0.026(3) 0.040(3) 0.003(2) 0.006(3) 0.004(2)
C58B 0.033(3) 0.022(2) 0.033(3) 0.004(2) 0.012(2) -0.003(2)
F9B 0.059(3) 0.0314(14) 0.066(3) 0.0019(19) 0.043(2) 0.0044(17)
F10B 0.055(2) 0.036(2) 0.062(3) 0.0185(18) 0.0088(19) -0.0020(15)
C59A 0.029(4) 0.029(4) 0.046(4) 0.014(3) 0.012(3) -0.002(3)
C60A 0.029(4) 0.034(3) 0.036(3) 0.006(3) 0.011(3) -0.002(3)
C61A 0.035(4) 0.036(3) 0.036(3) 0.006(3) 0.013(3) 0.003(3)
C62A 0.033(3) 0.036(3) 0.030(3) 0.005(3) 0.011(3) 0.001(2)
C63A 0.027(4) 0.031(4) 0.038(3) -0.002(3) 0.018(3) 0.002(3)
C58A 0.027(3) 0.027(3) 0.051(4) 0.005(4) 0.016(4) 0.006(2)
F12A 0.049(3) 0.040(2) 0.108(6) 0.009(4) 0.046(4) 0.013(2)
F13A 0.046(3) 0.052(4) 0.089(5) 0.044(3) 0.004(3) -0.001(2)
C52B 0.033(4) 0.052(4) 0.044(4) -0.019(4) 0.010(4) -0.008(4)
C57B 0.033(4) 0.054(4) 0.043(5) -0.018(5) 0.012(5) -0.010(4)
C56B 0.032(4) 0.063(5) 0.046(5) -0.029(4) 0.014(4) -0.010(4)
C55B 0.025(4) 0.076(5) 0.061(5) -0.030(5) 0.019(4) -0.001(5)
C54B 0.025(4) 0.071(5) 0.063(5) -0.030(5) 0.018(4) 0.003(5)
C53B 0.027(4) 0.057(4) 0.054(4) -0.023(4) 0.013(4) 0.001(4)
F8B 0.054(6) 0.041(6) 0.059(6) 0.002(5) -0.018(5) -0.005(5)
F7B 0.052(7) 0.036(5) 0.042(6) 0.000(4) -0.007(5) -0.019(5)
O2 0.0550(11) 0.0332(8) 0.0426(9) -0.0042(7) 0.0209(8) 0.0003(7)
C53A 0.0343(18) 0.092(3) 0.072(3) -0.039(2) 0.0217(17) -0.004(2)
C54A 0.0325(19) 0.061(2) 0.097(3) -0.033(2) -0.005(2) 0.0129(17)
C55A 0.0415(18) 0.047(2) 0.065(2) -0.0039(16) -0.0140(16) -0.0024(15)
C56A 0.0328(18) 0.0468(17) 0.041(2) -0.0107(17) 0.0027(14) -0.0056(14)
C57A 0.0271(13) 0.0396(16) 0.0360(17) -0.0178(17) 0.0056(14) -0.0022(11)
C52A 0.0334(15) 0.072(2) 0.048(2) -0.0217(16) 0.0169(14) -0.0139(15)
F10A 0.0733(16) 0.114(2) 0.0537(14) -0.0069(14) 0.0270(12) -0.0357(15)
F11A 0.0645(16) 0.172(3) 0.136(3) -0.094(2) 0.0571(17) -0.0050(18)
O1 0.0459(10) 0.0408(9) 0.0533(10) -0.0187(8) 0.0024(8) 0.0187(8)
F9A 0.0396(12) 0.0584(15) 0.0654(14) 0.0088(12) 0.0027(10) -0.0051(11)
C32 0.0194(8) 0.0208(8) 0.0185(8) -0.0008(6) 0.0029(6) 0.0006(6)
C2 0.0206(8) 0.0181(8) 0.0196(8) -0.0045(6) 0.0052(6) -0.0004(6)
C30 0.0319(10) 0.0199(8) 0.0263(9) -0.0043(7) 0.0060(7) 0.0041(7)
C16 0.0309(10) 0.0273(9) 0.0262(9) 0.0002(7) 0.0101(8) -0.0022(8)
C40 0.0251(9) 0.0328(10) 0.0187(8) -0.0016(7) 0.0042(7) 0.0001(8)
C3 0.0260(9) 0.0200(8) 0.0213(8) -0.0038(7) 0.0033(7) 0.0007(7)
C42 0.0215(9) 0.0259(9) 0.0286(9) -0.0029(7) 0.0068(7) -0.0029(7)
C31 0.0259(9) 0.0188(8) 0.0217(8) -0.0010(6) 0.0059(7) 0.0012(7)
C37 0.0268(9) 0.0245(9) 0.0234(9) -0.0028(7) 0.0052(7) 0.0035(7)
C26 0.0192(8) 0.0181(8) 0.0190(8) -0.0030(6) 0.0024(6) 0.0012(6)
C43 0.0226(9) 0.0243(9) 0.0219(8) 0.0003(7) 0.0064(7) -0.0002(7)
O4A 0.0452(13) 0.0518(16) 0.0429(12) 0.0104(11) 0.0136(10) 0.0080(11)
C15 0.0215(8) 0.0209(8) 0.0252(9) -0.0032(7) 0.0053(7) -0.0002(7)
C27 0.0299(10) 0.0202(8) 0.0201(8) -0.0009(7) 0.0032(7) 0.0008(7)
C29 0.0291(10) 0.0287(9) 0.0200(8) -0.0076(7) 0.0048(7) 0.0013(7)
C19 0.0231(9) 0.0266(9) 0.0249(9) -0.0050(7) 0.0043(7) -0.0035(7)
C33 0.0215(9) 0.0223(8) 0.0203(8) -0.0018(6) 0.0029(6) -0.0016(7)
C9 0.0320(10) 0.0247(9) 0.0225(9) -0.0035(7) 0.0078(7) -0.0044(8)
C41 0.0196(9) 0.0333(10) 0.0242(9) -0.0073(7) 0.0037(7) -0.0013(7)
C20 0.0249(9) 0.0211(8) 0.0214(8) -0.0052(7) 0.0022(7) 0.0046(7)
C28 0.0352(10) 0.0265(9) 0.0184(8) 0.0000(7) 0.0049(7) 0.0007(8)
C14 0.0189(8) 0.0191(8) 0.0233(8) -0.0041(6) 0.0065(6) -0.0005(6)
C17 0.0295(10) 0.0277(10) 0.0365(11) -0.0015(8) 0.0138(8) -0.0056(8)
C34 0.0281(10) 0.0247(9) 0.0256(9) 0.0034(7) 0.0022(7) -0.0043(7)
C38 0.0179(8) 0.0217(8) 0.0189(8) -0.0021(6) 0.0048(6) 0.0016(6)
C1 0.0209(8) 0.0168(8) 0.0175(7) -0.0029(6) 0.0056(6) -0.0004(6)
C12 0.0305(10) 0.0241(9) 0.0321(10) 0.0072(7) 0.0073(8) 0.0002(8)
C36 0.0297(10) 0.0243(9) 0.0307(10) -0.0063(7) 0.0026(8) 0.0052(8)
C5 0.0231(9) 0.0316(10) 0.0368(10) -0.0126(8) 0.0091(8) 0.0005(8)
C25 0.0241(9) 0.0281(10) 0.0345(10) -0.0074(8) 0.0038(8) 0.0055(8)
C7 0.0273(9) 0.0219(9) 0.0264(9) -0.0020(7) 0.0095(7) -0.0011(7)
C13 0.0236(9) 0.0228(8) 0.0220(8) 0.0016(7) 0.0038(7) 0.0001(7)
C6 0.0268(10) 0.0297(10) 0.0350(10) -0.0061(8) 0.0140(8) -0.0035(8)
C11 0.0307(10) 0.0234(9) 0.0412(11) 0.0004(8) 0.0053(8) -0.0087(8)
C39 0.0211(9) 0.0263(9) 0.0183(8) -0.0003(7) 0.0055(6) 0.0001(7)
C4 0.0275(10) 0.0229(9) 0.0296(9) -0.0054(7) 0.0016(7) 0.0055(7)
C8 0.0205(8) 0.0167(8) 0.0224(8) -0.0022(6) 0.0056(6) 0.0001(6)
C10 0.0379(11) 0.0285(10) 0.0287(10) -0.0076(8) 0.0033(8) -0.0096(9)
C23 0.0446(13) 0.0351(11) 0.0341(11) -0.0037(9) -0.0009(9) 0.0201(10)
C46 0.0540(14) 0.0353(11) 0.0220(9) 0.0019(8) 0.0135(9) -0.0100(10)
C48 0.0350(11) 0.0480(13) 0.0316(10) -0.0080(9) 0.0195(9) -0.0066(10)
C24 0.0310(11) 0.0391(12) 0.0424(12) -0.0084(10) 0.0002(9) 0.0146(9)
C18 0.0232(9) 0.0294(10) 0.0358(10) -0.0060(8) 0.0078(8) -0.0073(8)
C50 0.0336(11) 0.0367(11) 0.0323(10) -0.0036(9) 0.0050(8) 0.0086(9)
C45 0.0336(10) 0.0260(9) 0.0184(8) -0.0023(7) 0.0068(7) -0.0049(8)
C35 0.0295(10) 0.0186(8) 0.0337(10) -0.0001(7) -0.0031(8) -0.0001(7)
C49 0.0264(10) 0.0353(10) 0.0254(9) -0.0029(8) 0.0108(7) -0.0005(8)
C47 0.0506(14) 0.0491(13) 0.0282(10) -0.0055(9) 0.0231(10) -0.0159(11)
C44 0.0233(9) 0.0277(9) 0.0171(8) -0.0032(7) 0.0067(6) -0.0044(7)
C21 0.0324(10) 0.0217(9) 0.0222(8) -0.0039(7) 0.0021(7) 0.0037(7)
C22 0.0469(13) 0.0228(9) 0.0271(9) -0.0014(7) 0.0049(8) 0.0092(9)
C51A 0.047(2) 0.0298(14) 0.0265(13) 0.0021(10) 0.0079(12) -0.0053(13)
S2B 0.0158(16) 0.0211(9) 0.0156(9) 0.0019(6) 0.0047(7) -0.0009(7)
F4B 0.034(3) 0.037(4) 0.054(4) 0.002(3) 0.016(3) 0.016(3)
O6B 0.011(3) 0.030(4) 0.038(3) 0.000(3) 0.008(2) 0.004(3)
F5B 0.113(13) 0.035(7) 0.070(12) -0.027(7) 0.062(11) -0.032(8)
C51B 0.036(6) 0.031(4) 0.022(4) 0.007(3) 0.020(4) 0.004(4)
F6B 0.077(4) 0.0410(8) 0.040(2) 0.0150(13) 0.006(2) -0.022(2)
O5B 0.025(11) 0.059(7) 0.021(7) -0.020(5) 0.001(7) -0.007(7)
O4B 0.042(2) 0.023(2) 0.0312(9) 0.0110(14) 0.0115(15) 0.0047(12)

loop_
_atom_type_symbol
_atom_type_description
_atom_type_scat_dispersion_real
_atom_type_scat_dispersion_imag
_atom_type_scat_source
C C 0.0181 0.0091 'International Tables Vol C Tables 4.2.6.8 and 6.1.1.4'
H H 0.0000 0.0000 'International Tables Vol C Tables 4.2.6.8 and 6.1.1.4'
F F 0.0727 0.0534 'International Tables Vol C Tables 4.2.6.8 and 6.1.1.4'
O O 0.0492 0.0322 'International Tables Vol C Tables 4.2.6.8 and 6.1.1.4'
P P 0.2955 0.4335 'International Tables Vol C Tables 4.2.6.8 and 6.1.1.4'
S S 0.3331 0.5567 'International Tables Vol C Tables 4.2.6.8 and 6.1.1.4'

loop_
_exptl_crystal_face_index_h
_exptl_crystal_face_index_k
_exptl_crystal_face_index_l
_exptl_crystal_face_perp_dist
-1 0 0 0.0131
0 -1 0 0.0235
0 1 0 0.0235
0 0 -1 0.1788
0 0 1 0.1788
1 0 0 0.0131

loop_
_geom_angle_atom_site_label_1
_geom_angle_atom_site_label_2
_geom_angle_atom_site_label_3
_geom_angle
C32 P3 C38 108.94(8)
C1 P3 C32 111.75(8)
C1 P3 C38 108.89(8)
C1 P3 C44 115.53(9)
C44 P3 C32 109.26(9)
C44 P3 C38 101.89(8)
C26 P2 C20 106.01(8)
C14 P2 C26 105.78(8)
C14 P2 C20 108.51(9)
C1 P2 C26 110.28(8)
C1 P2 C20 111.15(8)
C1 P2 C14 114.63(8)
C2 P1 H1 103.2(10)
C1 P1 C2 116.29(8)
C1 P1 C8 115.91(8)
C1 P1 H1 110.3(10)
C8 P1 C2 105.92(8)
C8 P1 H1 103.8(10)
O3 S1 O2 114.93(11)
O3 S1 O1 115.45(11)
O3 S1 C50 102.64(11)
O2 S1 O1 114.76(12)
O2 S1 C50 103.46(11)
O1 S1 C50 103.09(11)
O5A S2A O6A 114.6(4)
O5A S2A O4A 111.5(3)
O5A S2A C51A 105.1(3)
O6A S2A C51A 101.5(3)
O4A S2A O6A 118.5(2)
O4A S2A C51A 103.37(17)
C60B C59B C58B 120.4(10)
F10B C59B C60B 118.9(8)
F10B C59B C58B 120.7(8)
C59B C60B H60B 121.6
C59B C60B C61B 116.8(8)
C61B C60B H60B 121.6
C60B C61B H61B 119.2
C62B C61B C60B 121.7(7)
C62B C61B H61B 119.2
C61B C62B H62B 119.3
C63B C62B C61B 121.4(10)
C63B C62B H62B 119.3
C62B C63B H63B 121.0
C62B C63B C58B 118.0(14)
C58B C63B H63B 121.0
C63B C58B C59B 121.6(13)
F9B C58B C59B 114.9(9)
F9B C58B C63B 123.5(10)
C60A C59A C58A 123.3(13)
C60A C59A F13A 124.4(10)
F13A C59A C58A 112.3(11)
C59A C60A H60A 120.5
C59A C60A C61A 119.1(11)
C61A C60A H60A 120.5
C60A C61A H61A 120.0
C60A C61A C62A 119.9(10)
C62A C61A H61A 120.0
C61A C62A H62A 120.0
C61A C62A C63A 120.1(13)
C63A C62A H62A 120.0
C62A C63A H63A 120.8
C58A C63A C62A 118.4(17)
C58A C63A H63A 120.8
C59A C58A C63A 119.1(16)
F12A C58A C59A 124.0(12)
F12A C58A C63A 116.8(13)
C57B C52B C53B 123(3)
C57B C52B F7B 126(3)
F7B C52B C53B 111(2)
C52B C57B H57B 117.6
C52B C57B C56B 125(4)
C56B C57B H57B 117.6
C57B C56B H56B 121.8
C57B C56B C55B 116(4)
C55B C56B H56B 121.8
C56B C55B H55B 121.6
C54B C55B C56B 117(3)
C54B C55B H55B 121.6
C55B C54B H54B 116.8
C53B C54B C55B 126(3)
C53B C54B H54B 116.8
C54B C53B C52B 112(3)
F8B C53B C52B 126(3)
F8B C53B C54B 122(3)
C54A C53A C52A 120.2(5)
C54A C53A F11A 121.9(6)
F11A C53A C52A 117.9(6)
C53A C54A H54A 120.1
C53A C54A C55A 119.8(5)
C55A C54A H54A 120.1
C54A C55A H55A 120.9
C56A C55A C54A 118.3(5)
C56A C55A H55A 120.9
C55A C56A H56A 118.7
C55A C56A C57A 122.5(4)
C57A C56A H56A 118.7
C56A C57A H57A 121.5
C52A C57A C56A 117.0(4)
C52A C57A H57A 121.5
C57A C52A C53A 122.2(5)
F10A C52A C53A 119.0(4)
F10A C52A C57A 118.9(4)
C37 C32 P3 122.31(14)
C33 C32 P3 117.90(14)
C33 C32 C37 119.78(17)
C3 C2 P1 119.65(14)
C7 C2 P1 119.07(14)
C7 C2 C3 120.60(17)
C31 C30 H30 120.0
C29 C30 H30 120.0
C29 C30 C31 120.05(17)
C15 C16 H16 120.2
C17 C16 H16 120.2
C17 C16 C15 119.52(18)
C41 C40 H40 119.7
C39 C40 H40 119.7
C39 C40 C41 120.52(18)
C2 C3 H3 120.3
C4 C3 C2 119.37(18)
C4 C3 H3 120.3
C43 C42 H42 120.0
C43 C42 C41 119.95(18)
C41 C42 H42 120.0
C30 C31 H31 119.9
C30 C31 C26 120.10(17)
C26 C31 H31 119.9
C32 C37 H37 120.1
C36 C37 C32 119.86(18)
C36 C37 H37 120.1
C31 C26 P2 119.87(13)
C27 C26 P2 120.93(13)
C27 C26 C31 119.20(16)
C42 C43 H43 119.9
C42 C43 C38 120.23(17)
C38 C43 H43 119.9
C16 C15 H15 119.7
C16 C15 C14 120.54(17)
C14 C15 H15 119.7
C26 C27 H27 119.9
C28 C27 C26 120.14(17)
C28 C27 H27 119.9
C30 C29 H29 120.0
C30 C29 C28 119.97(17)
C28 C29 H29 120.0
C14 C19 H19 120.0
C18 C19 H19 120.0
C18 C19 C14 120.04(18)
C32 C33 H33 120.2
C34 C33 C32 119.70(17)
C34 C33 H33 120.2
C8 C9 H9 119.9
C10 C9 H9 119.9
C10 C9 C8 120.10(18)
C40 C41 H41 119.9
C42 C41 C40 120.17(17)
C42 C41 H41 119.9
C25 C20 P2 121.03(15)
C25 C20 C21 119.62(18)
C21 C20 P2 118.95(15)
C27 C28 C29 120.42(18)
C27 C28 H28 119.8
C29 C28 H28 119.8
C15 C14 P2 121.80(14)
C15 C14 C19 119.32(17)
C19 C14 P2 118.86(14)
C16 C17 H17 119.8
C16 C17 C18 120.42(19)
C18 C17 H17 119.8
C33 C34 H34 119.8
C35 C34 C33 120.43(18)
C35 C34 H34 119.8
C43 C38 P3 118.33(13)
C43 C38 C39 119.55(16)
C39 C38 P3 122.11(14)
P2 C1 P3 121.92(9)
P1 C1 P3 114.84(9)
P1 C1 P2 121.72(10)
C13 C12 H12 119.8
C11 C12 H12 119.8
C11 C12 C13 120.35(19)
C37 C36 H36 120.0
C35 C36 C37 120.08(19)
C35 C36 H36 120.0
C6 C5 H5 119.7
C6 C5 C4 120.65(18)
C4 C5 H5 119.7
C20 C25 H25 120.2
C20 C25 C24 119.5(2)
C24 C25 H25 120.2
C2 C7 H7 120.3
C6 C7 C2 119.32(18)
C6 C7 H7 120.3
C12 C13 H13 120.5
C12 C13 C8 118.98(17)
C8 C13 H13 120.5
C5 C6 C7 119.89(19)
C5 C6 H6 120.1
C7 C6 H6 120.1
C12 C11 H11 119.8
C10 C11 C12 120.32(19)
C10 C11 H11 119.8
C40 C39 C38 119.56(17)
C40 C39 H39 120.2
C38 C39 H39 120.2
C3 C4 C5 120.15(18)
C3 C4 H4 119.9
C5 C4 H4 119.9
C9 C8 P1 115.85(14)
C9 C8 C13 120.40(17)
C13 C8 P1 123.73(14)
C9 C10 C11 119.83(19)
C9 C10 H10 120.1
C11 C10 H10 120.1
C24 C23 H23 119.9
C24 C23 C22 120.2(2)
C22 C23 H23 119.9
C45 C46 H46 120.0
C47 C46 H46 120.0
C47 C46 C45 119.9(2)
C49 C48 H48 120.1
C49 C48 C47 119.9(2)
C47 C48 H48 120.1
C25 C24 H24 119.7
C23 C24 C25 120.5(2)
C23 C24 H24 119.7
C19 C18 C17 120.15(18)
C19 C18 H18 119.9
C17 C18 H18 119.9
F3 C50 S1 111.52(15)
F2 C50 S1 111.64(16)
F2 C50 F3 107.0(2)
F2 C50 F1 108.5(2)
F1 C50 S1 111.22(17)
F1 C50 F3 106.72(18)
C46 C45 H45 120.3
C44 C45 C46 119.4(2)
C44 C45 H45 120.3
C34 C35 H35 119.9
C36 C35 C34 120.13(18)
C36 C35 H35 119.9
C48 C49 H49 120.2
C48 C49 C44 119.6(2)
C44 C49 H49 120.2
C46 C47 C48 120.8(2)
C46 C47 H47 119.6
C48 C47 H47 119.6
C45 C44 P3 121.55(15)
C45 C44 C49 120.29(18)
C49 C44 P3 117.11(15)
C20 C21 H21 119.9
C22 C21 C20 120.2(2)
C22 C21 H21 119.9
C23 C22 C21 119.8(2)
C23 C22 H22 120.1
C21 C22 H22 120.1
F8A C51A S2A 112.1(3)
F7A C51A S2A 109.9(4)
F7A C51A F8A 105.0(6)
F9A C51A S2A 111.2(2)
F9A C51A F8A 108.9(4)
F9A C51A F7A 109.5(5)
O6B S2B C51B 103.6(5)
O6B S2B O4B 126.3(10)
O5B S2B O6B 103.2(13)
O5B S2B C51B 111.8(16)
O5B S2B O4B 117.0(18)
O4B S2B C51B 93.4(8)
F4B C51B S2B 112.3(7)
F4B C51B F5B 112.7(15)
F4B C51B F6B 111.5(12)
F5B C51B S2B 108.9(15)
F5B C51B F6B 108.0(16)
F6B C51B S2B 102.9(15)

loop_
_geom_bond_atom_site_label_1
_geom_bond_atom_site_label_2
_geom_bond_distance
P3 C32 1.8065(18)
P3 C38 1.8138(18)
P3 C1 1.7715(18)
P3 C44 1.7981(18)
P2 C26 1.8079(17)
P2 C20 1.8092(18)
P2 C14 1.8039(19)
P2 C1 1.7659(17)
P1 C2 1.8017(18)
P1 C1 1.7556(17)
P1 C8 1.7920(18)
P1 H1 1.30(2)
S1 O3 1.4379(17)
S1 O2 1.4390(18)
S1 O1 1.4403(16)
S1 C50 1.830(2)
S2A O5A 1.437(10)
S2A O6A 1.485(5)
S2A O4A 1.438(3)
S2A C51A 1.820(3)
F3 C50 1.338(3)
F2 C50 1.327(3)
F8A C51A 1.341(7)
F7A C51A 1.338(7)
F1 C50 1.331(3)
C59B C60B 1.375(9)
C59B C58B 1.387(11)
C59B F10B 1.344(11)
C60B H60B 0.9500
C60B C61B 1.396(9)
C61B H61B 0.9500
C61B C62B 1.364(11)
C62B H62B 0.9500
C62B C63B 1.352(16)
C63B H63B 0.9500
C63B C58B 1.372(14)
C58B F9B 1.359(13)
C59A C60A 1.351(12)
C59A C58A 1.375(17)
C59A F13A 1.374(14)
C60A H60A 0.9500
C60A C61A 1.368(10)
C61A H61A 0.9500
C61A C62A 1.397(12)
C62A H62A 0.9500
C62A C63A 1.41(2)
C63A H63A 0.9500
C63A C58A 1.38(2)
C58A F12A 1.316(18)
C52B C57B 1.25(4)
C52B C53B 1.46(4)
C52B F7B 1.33(3)
C57B H57B 0.9500
C57B C56B 1.33(4)
C56B H56B 0.9500
C56B C55B 1.40(4)
C55B H55B 0.9500
C55B C54B 1.40(5)
C54B H54B 0.9500
C54B C53B 1.29(4)
C53B F8B 1.19(3)
C53A C54A 1.349(8)
C53A C52A 1.369(7)
C53A F11A 1.354(5)
C54A H54A 0.9500
C54A C55A 1.404(7)
C55A H55A 0.9500
C55A C56A 1.364(6)
C56A H56A 0.9500
C56A C57A 1.382(6)
C57A H57A 0.9500
C57A C52A 1.363(5)
C52A F10A 1.357(5)
F9A C51A 1.325(4)
C32 C37 1.398(3)
C32 C33 1.398(3)
C2 C3 1.397(3)
C2 C7 1.396(3)
C30 H30 0.9500
C30 C31 1.391(3)
C30 C29 1.387(3)
C16 H16 0.9500
C16 C15 1.391(3)
C16 C17 1.391(3)
C40 H40 0.9500
C40 C41 1.391(3)
C40 C39 1.383(3)
C3 H3 0.9500
C3 C4 1.383(3)
C42 H42 0.9500
C42 C43 1.382(3)
C42 C41 1.389(3)
C31 H31 0.9500
C31 C26 1.403(2)
C37 H37 0.9500
C37 C36 1.394(3)
C26 C27 1.398(3)
C43 H43 0.9500
C43 C38 1.403(3)
C15 H15 0.9500
C15 C14 1.397(3)
C27 H27 0.9500
C27 C28 1.384(3)
C29 H29 0.9500
C29 C28 1.389(3)
C19 H19 0.9500
C19 C14 1.404(2)
C19 C18 1.384(3)
C33 H33 0.9500
C33 C34 1.388(3)
C9 H9 0.9500
C9 C8 1.392(3)
C9 C10 1.382(3)
C41 H41 0.9500
C20 C25 1.394(3)
C20 C21 1.402(3)
C28 H28 0.9500
C17 H17 0.9500
C17 C18 1.392(3)
C34 H34 0.9500
C34 C35 1.388(3)
C38 C39 1.404(2)
C12 H12 0.9500
C12 C13 1.391(3)
C12 C11 1.389(3)
C36 H36 0.9500
C36 C35 1.385(3)
C5 H5 0.9500
C5 C6 1.386(3)
C5 C4 1.388(3)
C25 H25 0.9500
C25 C24 1.395(3)
C7 H7 0.9500
C7 C6 1.391(3)
C13 H13 0.9500
C13 C8 1.396(3)
C6 H6 0.9500
C11 H11 0.9500
C11 C10 1.386(3)
C39 H39 0.9500
C4 H4 0.9500
C10 H10 0.9500
C23 H23 0.9500
C23 C24 1.384(4)
C23 C22 1.388(4)
C46 H46 0.9500
C46 C45 1.397(3)
C46 C47 1.379(4)
C48 H48 0.9500
C48 C49 1.384(3)
C48 C47 1.386(4)
C24 H24 0.9500
C18 H18 0.9500
C45 H45 0.9500
C45 C44 1.391(3)
C35 H35 0.9500
C49 H49 0.9500
C49 C44 1.401(3)
C47 H47 0.9500
C21 H21 0.9500
C21 C22 1.389(3)
C22 H22 0.9500
S2B O6B 1.420(7)
S2B C51B 1.819(10)
S2B O5B 1.28(3)
S2B O4B 1.49(3)
F4B C51B 1.336(12)
F5B C51B 1.36(3)
C51B F6B 1.38(3)

loop_
_geom_torsion_atom_site_label_1
_geom_torsion_atom_site_label_2
_geom_torsion_atom_site_label_3
_geom_torsion_atom_site_label_4
_geom_torsion
P3 C32 C37 C36 179.72(15)
P3 C32 C33 C34 179.80(14)
P3 C38 C39 C40 178.47(14)
P2 C26 C27 C28 176.63(15)
P2 C20 C25 C24 -171.11(16)
P2 C20 C21 C22 171.38(15)
P1 C2 C3 C4 -172.31(14)
P1 C2 C7 C6 171.77(15)
O5A S2A C51A F8A 61.7(6)
O5A S2A C51A F7A 178.1(5)
O5A S2A C51A F9A -60.5(4)
O6A S2A C51A F8A -178.6(5)
O6A S2A C51A F7A -62.2(5)
O6A S2A C51A F9A 59.2(3)
O3 S1 C50 F3 -59.55(18)
O3 S1 C50 F2 60.15(18)
O3 S1 C50 F1 -178.55(17)
C59B C60B C61B C62B -1.4(11)
C60B C59B C58B C63B 2.4(15)
C60B C59B C58B F9B -176.9(8)
C60B C61B C62B C63B 3.8(14)
C61B C62B C63B C58B -2.9(18)
C62B C63B C58B C59B -0.1(17)
C62B C63B C58B F9B 179.0(11)
C58B C59B C60B C61B -1.5(12)
F10B C59B C60B C61B -179.5(7)
F10B C59B C58B C63B -179.7(10)
F10B C59B C58B F9B 1.1(13)
C59A C60A C61A C62A -0.5(14)
C60A C59A C58A C63A 2(2)
C60A C59A C58A F12A 179.6(12)
C60A C61A C62A C63A 0.5(16)
C61A C62A C63A C58A 1(2)
C62A C63A C58A C59A -2(2)
C62A C63A C58A F12A -179.7(14)
C58A C59A C60A C61A -0.5(18)
F13A C59A C60A C61A 178.7(10)
F13A C59A C58A C63A -177.7(14)
F13A C59A C58A F12A 0(2)
C52B C57B C56B C55B -7(4)
C57B C52B C53B C54B -3(4)
C57B C52B C53B F8B 180(2)
C57B C56B C55B C54B 7(3)
C56B C55B C54B C53B -6(4)
C55B C54B C53B C52B 4(4)
C55B C54B C53B F8B -179(2)
C53B C52B C57B C56B 5(4)
F7B C52B C57B C56B -180(3)
F7B C52B C53B C54B -179(2)
F7B C52B C53B F8B 4(3)
O2 S1 C50 F3 60.31(18)
O2 S1 C50 F2 -179.99(17)
O2 S1 C50 F1 -58.69(19)
C53A C54A C55A C56A 0.7(5)
C54A C53A C52A C57A 1.9(6)
C54A C53A C52A F10A 179.9(4)
C54A C55A C56A C57A 0.4(5)
C55A C56A C57A C52A -0.4(5)
C56A C57A C52A C53A -0.7(6)
C56A C57A C52A F10A -178.7(3)
C52A C53A C54A C55A -1.9(6)
F11A C53A C54A C55A 178.1(4)
F11A C53A C52A C57A -178.1(4)
F11A C53A C52A F10A -0.1(6)
O1 S1 C50 F3 -179.83(16)
O1 S1 C50 F2 -60.13(19)
O1 S1 C50 F1 61.2(2)
C32 P3 C38 C43 142.31(14)
C32 P3 C38 C39 -36.60(17)
C32 P3 C1 P2 -49.86(13)
C32 P3 C1 P1 116.31(10)
C32 P3 C44 C45 138.23(15)
C32 P3 C44 C49 -53.48(17)
C32 C37 C36 C35 1.1(3)
C32 C33 C34 C35 0.0(3)
C2 P1 C1 P3 -169.15(9)
C2 P1 C1 P2 -2.96(15)
C2 P1 C8 C9 81.01(16)
C2 P1 C8 C13 -97.24(16)
C2 C3 C4 C5 1.1(3)
C2 C7 C6 C5 0.1(3)
C30 C31 C26 P2 -176.24(14)
C30 C31 C26 C27 3.1(3)
C30 C29 C28 C27 2.6(3)
C16 C15 C14 P2 178.28(14)
C16 C15 C14 C19 0.0(3)
C16 C17 C18 C19 -0.2(3)
C3 C2 C7 C6 1.2(3)
C42 C43 C38 P3 -178.60(14)
C42 C43 C38 C39 0.3(3)
C31 C30 C29 C28 -2.2(3)
C31 C26 C27 C28 -2.7(3)
C37 C32 C33 C34 0.6(3)
C37 C36 C35 C34 -0.5(3)
C26 P2 C20 C25 97.41(17)
C26 P2 C20 C21 -75.27(16)
C26 P2 C14 C15 133.24(15)
C26 P2 C14 C19 -48.48(16)
C26 P2 C1 P3 -24.46(14)
C26 P2 C1 P1 170.32(10)
C26 C27 C28 C29 -0.1(3)
C43 C42 C41 C40 -1.0(3)
C43 C38 C39 C40 -0.4(3)
O4A S2A C51A F8A -55.3(5)
O4A S2A C51A F7A 61.0(5)
O4A S2A C51A F9A -177.5(2)
C15 C16 C17 C18 0.7(3)
C29 C30 C31 C26 -0.7(3)
C33 C32 C37 C36 -1.1(3)
C33 C34 C35 C36 0.0(3)
C41 C40 C39 C38 -0.2(3)
C41 C42 C43 C38 0.4(3)
C20 P2 C26 C31 -149.02(15)
C20 P2 C26 C27 31.65(17)
C20 P2 C14 C15 -113.37(15)
C20 P2 C14 C19 64.90(16)
C20 P2 C1 P3 -141.74(11)
C20 P2 C1 P1 53.04(13)
C20 C25 C24 C23 -0.1(3)
C20 C21 C22 C23 -0.1(3)
C14 P2 C26 C31 -33.91(17)
C14 P2 C26 C27 146.76(15)
C14 P2 C20 C25 -15.82(18)
C14 P2 C20 C21 171.51(14)
C14 P2 C1 P3 94.77(12)
C14 P2 C1 P1 -70.45(13)
C14 C19 C18 C17 -0.5(3)
C17 C16 C15 C14 -0.6(3)
C38 P3 C32 C37 -111.76(16)
C38 P3 C32 C33 69.06(16)
C38 P3 C1 P2 -170.24(10)
C38 P3 C1 P1 -4.08(12)
C38 P3 C44 C45 -106.62(16)
C38 P3 C44 C49 61.67(16)
C1 P3 C32 C37 127.89(15)
C1 P3 C32 C33 -51.30(16)
C1 P3 C38 C43 -95.59(15)
C1 P3 C38 C39 85.50(16)
C1 P3 C44 C45 11.22(19)
C1 P3 C44 C49 179.52(14)
C1 P2 C26 C31 90.56(16)
C1 P2 C26 C27 -88.77(16)
C1 P2 C20 C25 -142.74(15)
C1 P2 C20 C21 44.58(17)
C1 P2 C14 C15 11.52(18)
C1 P2 C14 C19 -170.20(14)
C1 P1 C2 C3 -89.01(15)
C1 P1 C2 C7 100.37(15)
C1 P1 C8 C9 -148.41(14)
C1 P1 C8 C13 33.34(19)
C12 C13 C8 P1 178.85(15)
C12 C13 C8 C9 0.7(3)
C12 C11 C10 C9 0.8(3)
C25 C20 C21 C22 -1.4(3)
C7 C2 C3 C4 -1.8(3)
C13 C12 C11 C10 -0.9(3)
C6 C5 C4 C3 0.2(3)
C11 C12 C13 C8 0.2(3)
C39 C40 C41 C42 1.0(3)
C4 C5 C6 C7 -0.8(3)
C8 P1 C2 C3 41.35(16)
C8 P1 C2 C7 -129.27(15)
C8 P1 C1 P3 65.39(12)
C8 P1 C1 P2 -128.41(11)
C8 C9 C10 C11 0.1(3)
C10 C9 C8 P1 -179.15(17)
C10 C9 C8 C13 -0.8(3)
C46 C45 C44 P3 169.38(15)
C46 C45 C44 C49 1.5(3)
C48 C49 C44 P3 -171.72(16)
C48 C49 C44 C45 -3.3(3)
C24 C23 C22 C21 1.5(3)
C18 C19 C14 P2 -177.78(15)
C18 C19 C14 C15 0.5(3)
C45 C46 C47 C48 -1.9(3)
C49 C48 C47 C46 0.0(4)
C47 C46 C45 C44 1.1(3)
C47 C48 C49 C44 2.5(3)
C44 P3 C32 C37 -1.23(18)
C44 P3 C32 C33 179.59(14)
C44 P3 C38 C43 26.92(16)
C44 P3 C38 C39 -151.99(15)
C44 P3 C1 P2 75.89(13)
C44 P3 C1 P1 -117.95(10)
C21 C20 C25 C24 1.5(3)
C22 C23 C24 C25 -1.4(3)
O6B S2B C51B F4B 177.3(6)
O6B S2B C51B F5B -57.1(14)
O6B S2B C51B F6B 57.3(11)
O5B S2B C51B F4B 66.8(16)
O5B S2B C51B F5B -167.6(19)
O5B S2B C51B F6B -53.2(18)
O4B S2B C51B F4B -54.1(12)
O4B S2B C51B F5B 71.4(17)
O4B S2B C51B F6B -174.2(14)

loop_
_exptl_oxdiff_crystal_face_indexfrac_h
_exptl_oxdiff_crystal_face_indexfrac_k
_exptl_oxdiff_crystal_face_indexfrac_l
_exptl_oxdiff_crystal_face_x
_exptl_oxdiff_crystal_face_y
_exptl_oxdiff_crystal_face_z
-0.9996 -0.0002 0.0005 0.0705 0.0671 0.0179
-0.0001 -0.9995 0.0005 0.0372 -0.0209 -0.0684
0.0001 0.9995 -0.0005 -0.0372 0.0209 0.0684
-0.0001 -0.0005 -0.9994 0.0558 -0.0428 0.0435
0.0001 0.0005 0.9994 -0.0558 0.0428 -0.0435
0.9996 0.0002 -0.0005 -0.0705 -0.0671 -0.0179
